data_2002810
loop_
_publ_author_name
'Mueller-Buschbaum, Hk'
'Wadewitz, C'

_publ_section_title
;
Ba (V O) As2 O7, ein Vanadyl-Diarsenat mit Schichtstruktur
;
_journal_name_full
;
Zeitschrift fuer Anorganische und Allgemeine Chemie
;
_journal_page_first 84
_journal_page_last 88
_journal_paper_doi 10.1002/zaac.19976230115
_journal_volume 623
_journal_year 1997
_chemical_formula_structural 'Ba (V O) (As2 O7)'
_chemical_formula_sum 'As2 Ba O8 V'
_chemical_name_systematic 'Barium oxovanadium diarsenate(V)'
_space_group_IT_number 14
_symmetry_cell_setting monoclinic
_symmetry_Int_Tables_number 14
_symmetry_space_group_name_Hall '-P 2yab'
_symmetry_space_group_name_H-M 'P 1 21/a 1'
_cell_angle_alpha 90
_cell_angle_beta 116.02(2)
_cell_angle_gamma 90
_cell_formula_units_Z 4
_cell_length_a 6.8425(15)
_cell_length_b 14.636(4)
_cell_length_c 7.460(2)
_cell_volume 671.4
_refine_ls_R_factor_all 0.0336
_cod_database_code 2002810

loop_
_symmetry_equiv_pos_as_xyz
x,y,z
1/2-x,1/2+y,-z
-x,-y,-z
1/2+x,1/2-y,z

loop_
_atom_site_aniso_label
_atom_site_aniso_U_11
_atom_site_aniso_U_12
_atom_site_aniso_U_13
_atom_site_aniso_U_22
_atom_site_aniso_U_23
_atom_site_aniso_U_33
Ba1 0.01289(4) -0.00032(4) 0.00593(3) 0.01554(5) -0.00370(4) 0.01561(4)
As1 0.01023(6) -0.00005(6) 0.00395(5) 0.00895(7) -0.00084(5) 0.00950(7)
As2 0.01020(6) -0.00018(6) 0.00456(5) 0.00917(7) -0.00132(5) 0.00983(6)
V1 0.01194(10) -0.00005(9) 0.00600(9) 0.00854(11) -0.00094(9) 0.01177(11)
O1 0.0128(5) 0.0007(5) 0.0065(4) 0.0130(6) -0.0045(5) 0.0162(5)
O2 0.0228(6) -0.0058(5) 0.0072(5) 0.0130(6) -0.0037(5) 0.0161(6)
O3 0.0134(5) 0.0030(5) 0.0052(4) 0.0150(6) 0.0016(4) 0.0125(5)
O4 0.0128(6) -0.0011(5) 0.0014(5) 0.0223(7) -0.0010(5) 0.0141(6)
O5 0.0154(5) -0.0052(5) 0.0056(4) 0.0141(6) -0.0036(4) 0.0112(5)
O6 0.0296(7) 0.0051(6) 0.0107(6) 0.0154(7) 0.0050(6) 0.0228(7)
O7 0.0194(5) -0.0077(5) 0.0133(4) 0.0184(7) -0.0089(5) 0.0195(5)
O8 0.0210(5) -0.0075(5) 0.0155(4) 0.0183(7) -0.0073(5) 0.0208(5)

loop_
_atom_site_label
_atom_site_type_symbol
_atom_site_symmetry_multiplicity
_atom_site_Wyckoff_symbol
_atom_site_fract_x
_atom_site_fract_y
_atom_site_fract_z
_atom_site_occupancy
_atom_site_attached_hydrogens
_atom_site_calc_flag
Ba1 Ba2+ 4 e 0.21755(2) 0.617060(9) 0.69242(2) 1. 0 d
As1 As5+ 4 e 0.39170(3) 0.319750(13) 0.65553(3) 1. 0 d
As2 As5+ 4 e 0.77240(3) 0.461540(14) 0.77742(3) 1. 0 d
V1 V4+ 4 e 0.19154(5) 0.35149(2) 0.97010(5) 1. 0 d
O1 O2- 4 e 0.6507(2) 0.54359(11) 0.8486(2) 1. 0 d
O2 O2- 4 e 0.9872(3) 0.71809(11) 0.2725(2) 1. 0 d
O3 O2- 4 e 0.0775(2) 0.60247(11) 0.0197(2) 1. 0 d
O4 O2- 4 e 0.8204(3) 0.69313(12) 0.5593(2) 1. 0 d
O5 O2- 4 e 0.5685(2) 0.39221(10) 0.6043(2) 1. 0 d
O6 O2- 4 e 0.3065(3) 0.27160(12) 0.1249(3) 1. 0 d
O7 O2- 4 e 0.3837(3) 0.37851(11) 0.8477(2) 1. 0 d
O8 O2- 4 e 0.9172(2) 0.48451(12) 0.6545(2) 1. 0 d

loop_
_atom_type_symbol
_atom_type_oxidation_number
Ba2+ 2.000
As5+ 5.000
V4+ 4.000
O2- -2.000
